data_7043842
loop_
_publ_author_name
'Ciborska, Anna'
'Hnatejko, Zbigniew'
'Kazimierczuk, Katarzyna'
'Mielcarek, Agnieszka'
'Wi\'sniewska, Aleksandra'
'Do\/l\;ega, Anna'

_publ_section_title
;
 Silver complexes stabilized by large silanethiolate ligands -- crystal
 structures and luminescence properties
;
_journal_name_full 'Dalton Trans.'
_journal_paper_doi 10.1039/C7DT00740J
_journal_year 2017
_chemical_formula_moiety 'C108 H153 Ag3 O9 S3 Si3'
_chemical_formula_sum 'C108 H153 Ag3 O9 S3 Si3'
_chemical_formula_weight 2099.35
_space_group_IT_number 2
_symmetry_cell_setting triclinic
_symmetry_Int_Tables_number 2
_symmetry_space_group_name_Hall '-P 1'
_symmetry_space_group_name_H-M 'P -1'
_atom_sites_solution_hydrogens geom
_audit_creation_date 2017-07-02T18:19:14-00:00
_audit_creation_method 'WinGX routine CIF_UPDATE'
_audit_update_record
;
2017-07-16 deposited with the CCDC.
2017-07-27 downloaded from the CCDC.
;
_cell_angle_alpha 118.104(3)
_cell_angle_beta 106.970(2)
_cell_angle_gamma 97.025(2)
_cell_formula_units_Z 2
_cell_length_a 17.8298(4)
_cell_length_b 19.7016(5)
_cell_length_c 19.9173(5)
_cell_measurement_reflns_used 23808
_cell_measurement_temperature 120(2)
_cell_measurement_theta_max 28.824
_cell_measurement_theta_min 2.3268
_cell_volume 5616.0(3)
_computing_cell_refinement
;
        CrysAlisPro, Agilent Technologies,
        Version 1.171.35.15 (release 03-08-2011 CrysAlis171 .NET)
        (compiled Aug  3 2011,13:03:54)
;
_computing_data_collection
;
        CrysAlisPro, Agilent Technologies,
        Version 1.171.35.15 (release 03-08-2011 CrysAlis171 .NET)
        (compiled Aug  3 2011,13:03:54)
;
_computing_data_reduction
;
        CrysAlisPro, Agilent Technologies,
        Version 1.171.35.15 (release 03-08-2011 CrysAlis171 .NET)
        (compiled Aug  3 2011,13:03:54)
;
_computing_molecular_graphics 'OLEX (Dolomanov, 2009)'
_computing_publication_material
;         
WinGX (Farrugia, 2012)
PLATON (Spek, 2015)
;
_computing_structure_refinement 'SHELXL-2014/7 (Sheldrick, 2014)'
_diffrn_ambient_temperature 120(2)
_diffrn_detector_area_resol_mean 8.1883
_diffrn_measured_fraction_theta_full 0.999
_diffrn_measured_fraction_theta_max 0.999
_diffrn_measurement_device_type 'Xcalibur, Sapphire2, large Be window'
_diffrn_measurement_method '\w scans'
_diffrn_orient_matrix_UB_11 -0.020115
_diffrn_orient_matrix_UB_12 0.0273105
_diffrn_orient_matrix_UB_13 0.0197589
_diffrn_orient_matrix_UB_21 -0.0191435
_diffrn_orient_matrix_UB_22 -0.0281176
_diffrn_orient_matrix_UB_23 0.0072994
_diffrn_orient_matrix_UB_31 0.0337653
_diffrn_orient_matrix_UB_32 0.0174315
_diffrn_orient_matrix_UB_33 0.0386679
_diffrn_radiation_monochromator graphite
_diffrn_radiation_type MoK\a
_diffrn_radiation_wavelength 0.71073
_diffrn_reflns_av_R_equivalents 0.0313
_diffrn_reflns_av_unetI/netI 0.0893
_diffrn_reflns_Laue_measured_fraction_full 0.999
_diffrn_reflns_Laue_measured_fraction_max 0.999
_diffrn_reflns_limit_h_max 14
_diffrn_reflns_limit_h_min -21
_diffrn_reflns_limit_k_max 23
_diffrn_reflns_limit_k_min -22
_diffrn_reflns_limit_l_max 24
_diffrn_reflns_limit_l_min -21
_diffrn_reflns_number 39330
_diffrn_reflns_point_group_measured_fraction_full 0.999
_diffrn_reflns_point_group_measured_fraction_max 0.999
_diffrn_reflns_theta_full 25.242
_diffrn_reflns_theta_max 25.5
_diffrn_reflns_theta_min 2.331
_exptl_absorpt_coefficient_mu 0.657
_exptl_absorpt_correction_T_max 1
_exptl_absorpt_correction_T_min 0.8947
_exptl_absorpt_correction_type multi-scan
_exptl_absorpt_process_details
;
        CrysAlisPro, Agilent Technologies,
        Version 1.171.35.15 (release 03-08-2011 CrysAlis171 .NET)
        (compiled Aug  3 2011,13:03:54)
        Empirical absorption correction using spherical harmonics,
 implemented in SCALE3 ABSPACK scaling algorithm.
;
_exptl_crystal_colour colourless
_exptl_crystal_density_diffrn 1.241
_exptl_crystal_density_method 'not measured'
_exptl_crystal_description prism
_exptl_crystal_F_000 2208
_exptl_crystal_size_max 0.33
_exptl_crystal_size_mid 0.30
_exptl_crystal_size_min 0.19
_platon_squeeze_details
;
TITL AC4_2014 in P-1
CELL   17.8298   19.7016   19.9173    118.10    106.97     97.03
SPGR P-1
# Solvent Accessible Volume =     616.1
# Electrons Found in S.A.V. =     105.9
# Note: Atoms in Void as Cxxx and Qxxx all others
C101 0.098 0.221 0.293 !       4.80 eA-3
C102 0.800 0.918 0.139 !       3.76 eA-3
C103 0.029 0.145 0.247 !       3.37 eA-3
C104 0.879 0.058 0.201 !       3.13 eA-3
C105 0.876 0.966 0.193 !       3.05 eA-3
C106 0.954 0.144 0.248 !       3.02 eA-3
Q107 0.214 0.785 0.378 !       2.03 eA-3
Q108 0.411 0.688 0.284 !       1.89 eA-3
C109 0.862 0.992 0.139 !       1.75 eA-3
Q110 0.218 0.754 0.107 !       1.72 eA-3
Q111 0.129 0.701 0.394 !       1.56 eA-3
Q112 0.432 0.584 0.233 !       1.50 eA-3
Q113 0.172 0.809 0.246 !       1.46 eA-3
Q114 0.287 0.845 0.106 !       1.42 eA-3
Q115 0.432 0.641 0.271 !       1.30 eA-3
Q116 0.220 0.774 0.076 !       1.29 eA-3
Q117 0.326 0.705 0.170 !       1.20 eA-3
Q118 0.301 0.706 0.335 !       1.20 eA-3
Q119 0.269 0.753 0.322 !       1.13 eA-3
Q120 0.207 0.778 0.241 !       1.11 eA-3
Q121 0.298 0.737 0.170 !       0.98 eA-3
Q122 0.324 0.721 0.299 !       0.85 eA-3
C123 0.933 1.004 0.159 !       0.85 eA-3
Q124 0.049 0.637 0.317 !       0.81 eA-3
Q125 0.319 0.686 0.203 !       0.80 eA-3
Q126 0.202 0.295 0.043 !       0.78 eA-3
Q127 0.252 0.644 0.311 !       0.75 eA-3
Q128 0.503 0.583 0.281 !       0.74 eA-3
Q129 0.360 0.810 0.019 !       0.73 eA-3
Q130 0.340 0.925 0.208 !       0.72 eA-3
Q131 0.033 0.652 0.249 !       0.72 eA-3
Q132 0.171 0.663 0.406 !       0.72 eA-3
Q133 0.971 0.222 0.031 !       0.71 eA-3
Q134 0.177 0.756 0.214 !       0.70 eA-3
Q135 0.424 0.526 0.149 !       0.70 eA-3
Q136 0.443 0.901 0.396 !       0.70 eA-3
Q137 0.354 0.720 0.325 !       0.68 eA-3
Q138 0.106 0.760 0.486 !       0.68 eA-3
Q139 0.095 0.826 0.151 !       0.66 eA-3
Q140 0.310 0.377 0.205 !       0.66 eA-3
Q141 0.351 0.517 0.233 !       0.64 eA-3
Q142 0.062 0.135 0.470 !       0.64 eA-3
Q143 0.283 0.343 0.097 !       0.63 eA-3
Q144 0.213 0.719 0.222 !       0.62 eA-3
Q145 0.792 0.391 0.173 !       0.62 eA-3
Q146 0.236 0.883 0.045 !       0.62 eA-3
Q147 0.187 0.643 0.484 !       0.61 eA-3
Q148 0.436 0.921 0.342 !       0.61 eA-3
Q149 0.373 0.674 0.136 !       0.61 eA-3
Q150 1.005 0.637 0.098 !       0.61 eA-3
Q151 0.045 0.633 0.107 !       0.60 eA-3
Q152 0.077 0.842 0.312 !       0.60 eA-3
Q153 0.035 0.599 0.098 !       0.59 eA-3
Q154 0.983 0.876 0.080 !       0.59 eA-3
Q155 0.630 0.510 0.405 !       0.59 eA-3
Q156 0.346 0.811 0.056 !       0.59 eA-3
Q157 0.579 0.633 0.188 !       0.59 eA-3
Q158 0.072 0.202 0.491 !       0.59 eA-3
Q159 0.325 0.359 0.331 !       0.59 eA-3
Q160 0.547 0.441 0.282 !       0.59 eA-3
Q161 0.859 0.064 0.457 !       0.59 eA-3
Q162 0.385 0.786 0.186 !       0.59 eA-3
Q163 0.718 0.223 0.384 !       0.58 eA-3
Q164 0.209 0.933 0.083 !       0.58 eA-3
Q165 0.722 0.158 0.341 !       0.58 eA-3
Q166 0.922 0.118 0.450 !       0.58 eA-3
Q167 0.583 0.577 0.144 !       0.58 eA-3
Q168 0.238 0.047 0.300 !       0.58 eA-3
Q169 0.577 0.860 0.097 !       0.57 eA-3
Q170 0.051 0.884 0.326 !       0.57 eA-3
Q171 0.584 0.508 0.364 !       0.56 eA-3
Q172 0.292 0.950 0.328 !       0.56 eA-3
Q173 0.967 0.766 0.477 !       0.56 eA-3
Q174 0.155 0.546 0.473 !       0.55 eA-3
Q175 0.343 0.316 0.055 !       0.55 eA-3
Q176 0.348 0.024 0.128 !       0.54 eA-3
Q177 0.684 0.229 0.127 !       0.54 eA-3
Q178 0.977 0.076 0.458 !       0.54 eA-3
Q179 0.519 0.373 0.294 !       0.54 eA-3
Q180 0.787 0.307 0.123 !       0.54 eA-3
Q181 0.437 0.879 0.009 !       0.53 eA-3
Q182 0.968 0.759 0.298 !       0.53 eA-3
Q183 0.353 0.760 0.373 !       0.53 eA-3
Q184 0.936 0.150 0.001 !       0.53 eA-3
Q185 0.454 0.647 0.106 !       0.53 eA-3
Q186 0.266 0.669 0.302 !       0.53 eA-3
Q187 0.105 0.921 0.046 !       0.52 eA-3
Q188 0.495 0.661 0.058 !       0.52 eA-3
Q189 0.391 0.500 0.361 !       0.52 eA-3
Q190 0.813 0.995 0.377 !       0.52 eA-3
Q191 0.575 0.595 0.359 !       0.52 eA-3
Q192 0.325 0.318 0.500 !       0.52 eA-3
Q193 0.028 0.429 0.362 !       0.52 eA-3
Q194 0.567 0.981 0.130 !       0.51 eA-3
Q195 0.248 0.832 0.280 !       0.51 eA-3
Q196 0.988 0.684 0.145 !       0.51 eA-3
Q197 0.014 0.823 0.074 !       0.51 eA-3
Q198 0.517 0.377 0.498 !       0.51 eA-3
Q199 0.486 0.690 0.095 !       0.50 eA-3
;
_refine_diff_density_max 1.806
_refine_diff_density_min -0.607
_refine_diff_density_rms 0.092
_refine_ls_extinction_method none
_refine_ls_goodness_of_fit_ref 1.055
_refine_ls_hydrogen_treatment constr
_refine_ls_matrix_type full
_refine_ls_number_parameters 1172
_refine_ls_number_reflns 20888
_refine_ls_number_restraints 0
_refine_ls_restrained_S_all 1.055
_refine_ls_R_factor_all 0.0539
_refine_ls_R_factor_gt 0.0432
_refine_ls_shift/su_max 0.001
_refine_ls_shift/su_mean 0
_refine_ls_structure_factor_coef Fsqd
_refine_ls_weighting_details 'w=1/[\s^2^(Fo^2^)+(0.0560P)^2^+1.5573P] where P=(Fo^2^+2Fc^2^)/3'
_refine_ls_weighting_scheme calc
_refine_ls_wR_factor_gt 0.1056
_refine_ls_wR_factor_ref 0.1146
_reflns_Friedel_coverage 0
_reflns_number_gt 17180
_reflns_number_total 20888
_reflns_threshold_expression 'I > 2\s(I)'
_cod_data_source_file c7dt00740j2.cif
_cod_data_source_block ac4_2014_sq
_cod_database_code 7043842
_platon_squeeze_void_probe_radius 1.20

loop_
_symmetry_equiv_pos_as_xyz
'x, y, z'
'-x, -y, -z'

loop_
_atom_site_label
_atom_site_type_symbol
_atom_site_fract_x
_atom_site_fract_y
_atom_site_fract_z
_atom_site_U_iso_or_equiv
_atom_site_adp_type
_atom_site_occupancy
_atom_site_site_symmetry_order
_atom_site_calc_flag
_atom_site_refinement_flags_posn
_atom_site_refinement_flags_adp
C1 C 0.41685(18) 0.57577(17) 0.09636(18) 0.0209(6) Uani 1 1 d . .
C2 C 0.49044(19) 0.62308(18) 0.10767(19) 0.0244(7) Uani 1 1 d . .
C3 C 0.4846(2) 0.65485(19) 0.0574(2) 0.0297(7) Uani 1 1 d . .
H3 H 0.5335 0.6846 0.0613 0.036 Uiso 1 1 calc R U
C4 C 0.4091(2) 0.6440(2) 0.0020(2) 0.0309(8) Uani 1 1 d . .
H4 H 0.4065 0.6678 -0.0302 0.037 Uiso 1 1 calc R U
C5 C 0.3377(2) 0.59870(19) -0.00647(19) 0.0287(7) Uani 1 1 d . .
H5 H 0.2861 0.5925 -0.0439 0.034 Uiso 1 1 calc R U
C6 C 0.33948(18) 0.56186(17) 0.03847(18) 0.0216(6) Uani 1 1 d . .
C7 C 0.57217(18) 0.63579(19) 0.1688(2) 0.0272(7) Uani 1 1 d . .
H7 H 0.5655 0.6481 0.2211 0.033 Uiso 1 1 calc R U
C8 C 0.5959(2) 0.5572(2) 0.1357(2) 0.0367(8) Uani 1 1 d . .
H8A H 0.5543 0.5141 0.1285 0.055 Uiso 1 1 calc R U
H8B H 0.6498 0.5661 0.1753 0.055 Uiso 1 1 calc R U
H8C H 0.5988 0.5413 0.0821 0.055 Uiso 1 1 calc R U
C9 C 0.6426(2) 0.7058(2) 0.1912(2) 0.0356(8) Uani 1 1 d . .
H9A H 0.6537 0.6935 0.142 0.053 Uiso 1 1 calc R U
H9B H 0.6923 0.7133 0.2349 0.053 Uiso 1 1 calc R U
H9C H 0.6269 0.7555 0.2112 0.053 Uiso 1 1 calc R U
C10 C 0.26242(18) 0.50176(18) 0.02052(19) 0.0251(7) Uani 1 1 d . .
H10 H 0.2632 0.5107 0.0745 0.03 Uiso 1 1 calc R U
C11 C 0.2652(2) 0.41560(19) -0.0319(2) 0.0312(8) Uani 1 1 d . .
H11A H 0.2175 0.3766 -0.0413 0.047 Uiso 1 1 calc R U
H11B H 0.3161 0.4096 -0.0025 0.047 Uiso 1 1 calc R U
H11C H 0.2638 0.4056 -0.0854 0.047 Uiso 1 1 calc R U
C12 C 0.18198(19) 0.5103(2) -0.0247(2) 0.0319(8) Uani 1 1 d . .
H12A H 0.1783 0.4977 -0.0796 0.048 Uiso 1 1 calc R U
H12B H 0.181 0.5659 0.0077 0.048 Uiso 1 1 calc R U
H12C H 0.1351 0.4728 -0.031 0.048 Uiso 1 1 calc R U
C13 C 0.57947(18) 0.5884(2) 0.35448(19) 0.0247(7) Uani 1 1 d . .
C14 C 0.5934(2) 0.5188(2) 0.3523(2) 0.0298(7) Uani 1 1 d . .
C15 C 0.6527(2) 0.5297(2) 0.4233(2) 0.0354(8) Uani 1 1 d . .
H15 H 0.6627 0.4837 0.4238 0.043 Uiso 1 1 calc R U
C16 C 0.6969(2) 0.6056(2) 0.4925(2) 0.0365(9) Uani 1 1 d . .
H16 H 0.7367 0.6114 0.5402 0.044 Uiso 1 1 calc R U
C17 C 0.6837(2) 0.6731(2) 0.4927(2) 0.0338(8) Uani 1 1 d . .
H17 H 0.7149 0.7251 0.5408 0.041 Uiso 1 1 calc R U
C18 C 0.62525(19) 0.6667(2) 0.4236(2) 0.0286(7) Uani 1 1 d . .
C19 C 0.5508(2) 0.4355(2) 0.2737(2) 0.0322(8) Uani 1 1 d . .
H19 H 0.4974 0.4365 0.2402 0.039 Uiso 1 1 calc R U
C20 C 0.6029(3) 0.4175(2) 0.2227(2) 0.0451(10) Uani 1 1 d . .
H20A H 0.6133 0.4602 0.2114 0.068 Uiso 1 1 calc R U
H20B H 0.5735 0.3654 0.1701 0.068 Uiso 1 1 calc R U
H20C H 0.6555 0.4152 0.2537 0.068 Uiso 1 1 calc R U
C21 C 0.5314(2) 0.3678(2) 0.2896(2) 0.0428(9) Uani 1 1 d . .
H21A H 0.5829 0.3601 0.3153 0.064 Uiso 1 1 calc R U
H21B H 0.4965 0.3175 0.2369 0.064 Uiso 1 1 calc R U
H21C H 0.5024 0.3825 0.3269 0.064 Uiso 1 1 calc R U
C22 C 0.6158(2) 0.7428(2) 0.4251(2) 0.0315(8) Uani 1 1 d . .
H22 H 0.5772 0.7261 0.3683 0.038 Uiso 1 1 calc R U
C23 C 0.6984(2) 0.7983(2) 0.4455(2) 0.0413(9) Uani 1 1 d . .
H23A H 0.6895 0.845 0.4423 0.062 Uiso 1 1 calc R U
H23B H 0.7215 0.7683 0.4056 0.062 Uiso 1 1 calc R U
H23C H 0.7369 0.8171 0.5017 0.062 Uiso 1 1 calc R U
C24 C 0.5776(2) 0.7885(2) 0.4864(2) 0.0408(9) Uani 1 1 d . .
H24A H 0.6125 0.8027 0.5422 0.061 Uiso 1 1 calc R U
H24B H 0.5225 0.754 0.469 0.061 Uiso 1 1 calc R U
H24C H 0.5733 0.838 0.4873 0.061 Uiso 1 1 calc R U
C25 C 0.35353(18) 0.45988(19) 0.2602(2) 0.0248(7) Uani 1 1 d . .
C26 C 0.3171(2) 0.3773(2) 0.1994(2) 0.0322(8) Uani 1 1 d . .
C27 C 0.3061(2) 0.3246(2) 0.2259(3) 0.0431(9) Uani 1 1 d . .
H27 H 0.2819 0.2683 0.1858 0.052 Uiso 1 1 calc R U
C28 C 0.3293(2) 0.3515(2) 0.3084(3) 0.0440(10) Uani 1 1 d . .
H28 H 0.3199 0.3142 0.3248 0.053 Uiso 1 1 calc R U
C29 C 0.3663(2) 0.4334(2) 0.3677(2) 0.0371(9) Uani 1 1 d . .
H29 H 0.3832 0.4518 0.4249 0.045 Uiso 1 1 calc R U
C30 C 0.37917(19) 0.48913(19) 0.3446(2) 0.0264(7) Uani 1 1 d . .
C31 C 0.2917(2) 0.3462(2) 0.1082(2) 0.0360(8) Uani 1 1 d . .
H31 H 0.2952 0.3943 0.1027 0.043 Uiso 1 1 calc R U
C32 C 0.3497(3) 0.3041(3) 0.0735(3) 0.0551(11) Uani 1 1 d . .
H32A H 0.4054 0.3424 0.1031 0.083 Uiso 1 1 calc R U
H32B H 0.3306 0.2845 0.0143 0.083 Uiso 1 1 calc R U
H32C H 0.3503 0.2583 0.0807 0.083 Uiso 1 1 calc R U
C33 C 0.2028(2) 0.2910(2) 0.0561(3) 0.0560(12) Uani 1 1 d . .
H33A H 0.197 0.243 0.06 0.084 Uiso 1 1 calc R U
H33B H 0.1884 0.2744 -0.0019 0.084 Uiso 1 1 calc R U
H33C H 0.1659 0.3201 0.0769 0.084 Uiso 1 1 calc R U
C34 C 0.41383(18) 0.57950(19) 0.40788(19) 0.0253(7) Uani 1 1 d . .
H34 H 0.4444 0.6048 0.3863 0.03 Uiso 1 1 calc R U
C35 C 0.4734(2) 0.6018(2) 0.4932(2) 0.0396(9) Uani 1 1 d . .
H35A H 0.4437 0.5814 0.5176 0.059 Uiso 1 1 calc R U
H35B H 0.497 0.6608 0.5294 0.059 Uiso 1 1 calc R U
H35C H 0.5178 0.5776 0.4872 0.059 Uiso 1 1 calc R U
C36 C 0.3418(2) 0.6142(2) 0.4156(2) 0.0302(7) Uani 1 1 d . .
H36A H 0.3016 0.5956 0.3602 0.045 Uiso 1 1 calc R U
H36B H 0.3628 0.6734 0.4484 0.045 Uiso 1 1 calc R U
H36C H 0.3153 0.5957 0.4433 0.045 Uiso 1 1 calc R U
C37 C 0.18566(17) 0.63304(17) 0.47625(18) 0.0198(6) Uani 1 1 d . .
C38 C 0.23733(17) 0.68934(17) 0.55942(18) 0.0208(6) Uani 1 1 d . .
C39 C 0.24348(19) 0.66494(19) 0.61536(19) 0.0262(7) Uani 1 1 d . .
H39 H 0.2779 0.7023 0.6723 0.031 Uiso 1 1 calc R U
C40 C 0.20093(19) 0.58778(19) 0.59065(19) 0.0271(7) Uani 1 1 d . .
H40 H 0.2056 0.5728 0.6302 0.033 Uiso 1 1 calc R U
C41 C 0.15170(19) 0.53298(19) 0.50761(19) 0.0266(7) Uani 1 1 d . .
H41 H 0.1234 0.4797 0.4903 0.032 Uiso 1 1 calc R U
C42 C 0.14275(17) 0.55388(17) 0.44911(18) 0.0213(6) Uani 1 1 d . .
C43 C 0.28890(18) 0.77371(17) 0.59141(18) 0.0240(7) Uani 1 1 d . .
H43 H 0.2792 0.7804 0.5431 0.029 Uiso 1 1 calc R U
C44 C 0.38104(18) 0.78730(19) 0.6320(2) 0.0308(8) Uani 1 1 d . .
H44A H 0.3928 0.7867 0.6829 0.046 Uiso 1 1 calc R U
H44B H 0.4124 0.8397 0.6456 0.046 Uiso 1 1 calc R U
H44C H 0.3969 0.7442 0.5936 0.046 Uiso 1 1 calc R U
C45 C 0.2616(2) 0.83793(19) 0.6534(2) 0.0320(8) Uani 1 1 d . .
H45A H 0.2024 0.8282 0.627 0.048 Uiso 1 1 calc R U
H45B H 0.292 0.892 0.6698 0.048 Uiso 1 1 calc R U
H45C H 0.2733 0.8343 0.7027 0.048 Uiso 1 1 calc R U
C46 C 0.09061(19) 0.49223(18) 0.35781(19) 0.0258(7) Uani 1 1 d . .
H46 H 0.0785 0.5222 0.3291 0.031 Uiso 1 1 calc R U
C47 C 0.0084(2) 0.4424(2) 0.3437(2) 0.0468(10) Uani 1 1 d . .
H47A H 0.0183 0.4059 0.3634 0.07 Uiso 1 1 calc R U
H47B H -0.0271 0.4107 0.2843 0.07 Uiso 1 1 calc R U
H47C H -0.0185 0.4788 0.3743 0.07 Uiso 1 1 calc R U
C48 C 0.1388(2) 0.4369(2) 0.3197(2) 0.0520(11) Uani 1 1 d . .
H48A H 0.1888 0.4693 0.3246 0.078 Uiso 1 1 calc R U
H48B H 0.1045 0.3968 0.2609 0.078 Uiso 1 1 calc R U
H48C H 0.1542 0.4091 0.349 0.078 Uiso 1 1 calc R U
C49 C 0.05229(18) 0.79773(17) 0.49259(18) 0.0204(6) Uani 1 1 d . .
C50 C 0.07147(18) 0.88130(18) 0.52864(18) 0.0235(7) Uani 1 1 d . .
C51 C 0.0110(2) 0.9156(2) 0.5476(2) 0.0319(8) Uani 1 1 d . .
H51 H 0.0213 0.9721 0.5709 0.038 Uiso 1 1 calc R U
C52 C -0.0629(2) 0.8702(2) 0.5335(2) 0.0362(8) Uani 1 1 d . .
H52 H -0.1033 0.8952 0.5464 0.043 Uiso 1 1 calc R U
C53 C -0.07883(19) 0.78801(19) 0.5006(2) 0.0299(7) Uani 1 1 d . .
H53 H -0.1297 0.7572 0.4923 0.036 Uiso 1 1 calc R U
C54 C -0.02131(18) 0.74978(18) 0.47935(18) 0.0232(7) Uani 1 1 d . .
C55 C 0.15364(19) 0.93410(18) 0.54771(19) 0.0273(7) Uani 1 1 d . .
H55 H 0.1904 0.8994 0.5359 0.033 Uiso 1 1 calc R U
C56 C 0.1956(2) 1.0026(2) 0.6389(2) 0.0367(8) Uani 1 1 d . .
H56A H 0.2512 1.0311 0.6505 0.055 Uiso 1 1 calc R U
H56B H 0.1991 0.9801 0.674 0.055 Uiso 1 1 calc R U
H56C H 0.1634 1.0405 0.6509 0.055 Uiso 1 1 calc R U
C57 C 0.1434(2) 0.9679(2) 0.4918(2) 0.0376(8) Uani 1 1 d . .
H57A H 0.1231 0.9233 0.4338 0.056 Uiso 1 1 calc R U
H57B H 0.1968 1.0037 0.5071 0.056 Uiso 1 1 calc R U
H57C H 0.1039 0.9985 0.4987 0.056 Uiso 1 1 calc R U
C58 C -0.03522(19) 0.66112(18) 0.4510(2) 0.0265(7) Uani 1 1 d . .
H58 H -0.0078 0.6383 0.4117 0.032 Uiso 1 1 calc R U
C59 C -0.1265(2) 0.6093(2) 0.4053(2) 0.0374(9) Uani 1 1 d . .
H59A H -0.1302 0.5521 0.3818 0.056 Uiso 1 1 calc R U
H59B H -0.1541 0.6175 0.3606 0.056 Uiso 1 1 calc R U
H59C H -0.1533 0.6254 0.4445 0.056 Uiso 1 1 calc R U
C60 C 0.0072(2) 0.6549(2) 0.5260(2) 0.0335(8) Uani 1 1 d . .
H60A H 0.0656 0.6864 0.5532 0.05 Uiso 1 1 calc R U
H60B H 0.002 0.5982 0.5073 0.05 Uiso 1 1 calc R U
H60C H -0.019 0.6763 0.5653 0.05 Uiso 1 1 calc R U
C61 C 0.03370(18) 0.65272(18) 0.23643(18) 0.0223(7) Uani 1 1 d . .
C62 C 0.05866(18) 0.59743(18) 0.17813(18) 0.0231(7) Uani 1 1 d . .
C63 C 0.04905(19) 0.60108(19) 0.10795(19) 0.0278(7) Uani 1 1 d . .
H63 H 0.0667 0.5655 0.0678 0.033 Uiso 1 1 calc R U
C64 C 0.01431(19) 0.6554(2) 0.0956(2) 0.0303(8) Uani 1 1 d . .
H64 H 0.0097 0.6581 0.0482 0.036 Uiso 1 1 calc R U
C65 C -0.0138(2) 0.7059(2) 0.1525(2) 0.0304(8) Uani 1 1 d . .
H65 H -0.0398 0.7414 0.1423 0.036 Uiso 1 1 calc R U
C66 C -0.00486(18) 0.70600(18) 0.22433(18) 0.0239(7) Uani 1 1 d . .
C67 C 0.08988(19) 0.53395(18) 0.18946(19) 0.0263(7) Uani 1 1 d . .
H67 H 0.1168 0.5565 0.2504 0.032 Uiso 1 1 calc R U
C68 C 0.0151(2) 0.46035(19) 0.1518(2) 0.0334(8) Uani 1 1 d . .
H68A H -0.0217 0.4765 0.1805 0.05 Uiso 1 1 calc R U
H68B H 0.0339 0.4182 0.1581 0.05 Uiso 1 1 calc R U
H68C H -0.0145 0.4394 0.0927 0.05 Uiso 1 1 calc R U
C69 C 0.1525(2) 0.5088(2) 0.1521(2) 0.0357(8) Uani 1 1 d . .
H69A H 0.1257 0.481 0.0915 0.054 Uiso 1 1 calc R U
H69B H 0.1743 0.4722 0.1669 0.054 Uiso 1 1 calc R U
H69C H 0.1978 0.5569 0.1737 0.054 Uiso 1 1 calc R U
C70 C -0.0378(2) 0.75807(19) 0.2860(2) 0.0301(8) Uani 1 1 d . .
H70 H 0.0053 0.7814 0.3429 0.036 Uiso 1 1 calc R U
C71 C -0.0566(2) 0.8291(2) 0.2790(2) 0.0448(10) Uani 1 1 d . .
H71A H -0.0072 0.8622 0.284 0.067 Uiso 1 1 calc R U
H71B H -0.0735 0.8622 0.3236 0.067 Uiso 1 1 calc R U
H71C H -0.1012 0.8082 0.2251 0.067 Uiso 1 1 calc R U
C72 C -0.1148(2) 0.7057(2) 0.2782(2) 0.0370(8) Uani 1 1 d . .
H72A H -0.159 0.6834 0.2236 0.056 Uiso 1 1 calc R U
H72B H -0.1328 0.7389 0.3217 0.056 Uiso 1 1 calc R U
H72C H -0.1019 0.6615 0.2842 0.056 Uiso 1 1 calc R U
C73 C 0.35406(19) 0.92800(17) 0.28367(18) 0.0237(7) Uani 1 1 d . .
C74 C 0.29444(19) 0.94702(18) 0.31601(19) 0.0246(7) Uani 1 1 d . .
C75 C 0.3061(2) 0.95179(18) 0.39071(19) 0.0273(7) Uani 1 1 d . .
H75 H 0.2666 0.9645 0.4143 0.033 Uiso 1 1 calc R U
C76 C 0.3748(2) 0.93812(18) 0.43079(19) 0.0285(7) Uani 1 1 d . .
H76 H 0.3811 0.9397 0.4806 0.034 Uiso 1 1 calc R U
C77 C 0.4338(2) 0.92232(19) 0.39914(19) 0.0278(7) Uani 1 1 d . .
H77 H 0.4807 0.9137 0.4278 0.033 Uiso 1 1 calc R U
C78 C 0.42652(19) 0.91868(17) 0.32587(18) 0.0226(7) Uani 1 1 d . .
C79 C 0.2224(2) 0.96703(19) 0.2735(2) 0.0280(7) Uani 1 1 d . .
H79 H 0.203 0.9285 0.2123 0.034 Uiso 1 1 calc R U
C80 C 0.2512(2) 1.0524(2) 0.2914(2) 0.0415(9) Uani 1 1 d . .
H80A H 0.2662 1.092 0.3504 0.062 Uiso 1 1 calc R U
H80B H 0.2066 1.0617 0.2575 0.062 Uiso 1 1 calc R U
H80C H 0.2993 1.0583 0.2779 0.062 Uiso 1 1 calc R U
C81 C 0.1488(2) 0.9572(2) 0.2967(2) 0.0391(9) Uani 1 1 d . .
H81A H 0.1311 0.9022 0.2849 0.059 Uiso 1 1 calc R U
H81B H 0.1032 0.9666 0.264 0.059 Uiso 1 1 calc R U
H81C H 0.165 0.9964 0.3559 0.059 Uiso 1 1 calc R U
C82 C 0.49587(19) 0.91352(18) 0.29579(19) 0.0251(7) Uani 1 1 d . .
H82 H 0.4712 0.8767 0.234 0.03 Uiso 1 1 calc R U
C83 C 0.5377(2) 0.99828(19) 0.3179(2) 0.0308(8) Uani 1 1 d . .
H83A H 0.4974 1.0165 0.2906 0.046 Uiso 1 1 calc R U
H83B H 0.5828 0.9966 0.2989 0.046 Uiso 1 1 calc R U
H83C H 0.5598 1.0359 0.3781 0.046 Uiso 1 1 calc R U
C84 C 0.5605(2) 0.8818(2) 0.3318(2) 0.0324(8) Uani 1 1 d . .
H84A H 0.5895 0.9202 0.3919 0.049 Uiso 1 1 calc R U
H84B H 0.6001 0.8757 0.3057 0.049 Uiso 1 1 calc R U
H84C H 0.5331 0.8292 0.3209 0.049 Uiso 1 1 calc R U
C85 C 0.1962(2) 0.93330(19) 0.0730(2) 0.0285(7) Uani 1 1 d . .
C86 C 0.2464(2) 1.0096(2) 0.0992(2) 0.0347(8) Uani 1 1 d . .
C87 C 0.2078(3) 1.0687(2) 0.1102(3) 0.0508(11) Uani 1 1 d . .
H87 H 0.2389 1.121 0.1273 0.061 Uiso 1 1 calc R U
C88 C 0.1260(3) 1.0539(2) 0.0969(3) 0.0533(11) Uani 1 1 d . .
H88 H 0.1021 1.0965 0.1078 0.064 Uiso 1 1 calc R U
C89 C 0.0785(2) 0.9781(2) 0.0680(2) 0.0435(9) Uani 1 1 d . .
H89 H 0.0213 0.968 0.0567 0.052 Uiso 1 1 calc R U
C90 C 0.1132(2) 0.9154(2) 0.0551(2) 0.0341(8) Uani 1 1 d . .
C91 C 0.3340(2) 1.0234(2) 0.1064(2) 0.0413(9) Uani 1 1 d . .
H91 H 0.356 0.9848 0.1195 0.05 Uiso 1 1 calc R U
C92 C 0.3349(3) 1.0031(3) 0.0223(3) 0.0529(11) Uani 1 1 d . .
H92A H 0.299 0.9479 -0.0208 0.079 Uiso 1 1 calc R U
H92B H 0.3913 1.0075 0.0253 0.079 Uiso 1 1 calc R U
H92C H 0.3151 1.0411 0.0086 0.079 Uiso 1 1 calc R U
C93 C 0.3913(3) 1.1091(3) 0.1748(3) 0.0730(15) Uani 1 1 d . .
H93A H 0.3756 1.1475 0.1596 0.11 Uiso 1 1 calc R U
H93B H 0.4483 1.1115 0.1813 0.11 Uiso 1 1 calc R U
H93C H 0.3864 1.1232 0.2272 0.11 Uiso 1 1 calc R U
C94 C 0.0575(2) 0.8294(2) 0.0166(2) 0.0409(9) Uani 1 1 d . .
H94 H 0.0931 0.7931 0.0104 0.049 Uiso 1 1 calc R U
C95 C -0.0073(2) 0.7976(2) -0.0691(2) 0.0443(9) Uani 1 1 d . .
H95A H -0.0336 0.7394 -0.0968 0.066 Uiso 1 1 calc R U
H95B H 0.0189 0.8073 -0.1021 0.066 Uiso 1 1 calc R U
H95C H -0.049 0.8256 -0.0639 0.066 Uiso 1 1 calc R U
C96 C 0.0171(2) 0.8255(2) 0.0720(2) 0.0498(10) Uani 1 1 d . .
H96A H -0.0104 0.8673 0.087 0.075 Uiso 1 1 calc R U
H96B H 0.0591 0.8346 0.1225 0.075 Uiso 1 1 calc R U
H96C H -0.0235 0.7721 0.0426 0.075 Uiso 1 1 calc R U
C97 C 0.36356(19) 0.81201(18) 0.00316(19) 0.0251(7) Uani 1 1 d . .
C98 C 0.4399(2) 0.86075(19) 0.0217(2) 0.0299(8) Uani 1 1 d . .
C99 C 0.4549(2) 0.8592(2) -0.0434(2) 0.0412(9) Uani 1 1 d . .
H99 H 0.5067 0.891 -0.0324 0.049 Uiso 1 1 calc R U
C100 C 0.3965(2) 0.8124(2) -0.1240(2) 0.0455(10) Uani 1 1 d . .
H100 H 0.4078 0.8128 -0.1676 0.055 Uiso 1 1 calc R U
C101 C 0.3223(2) 0.7657(2) -0.1405(2) 0.0366(9) Uani 1 1 d . .
H101 H 0.2822 0.7341 -0.196 0.044 Uiso 1 1 calc R U
C102 C 0.30366(19) 0.76320(18) -0.07802(19) 0.0255(7) Uani 1 1 d . .
C103 C 0.5054(2) 0.91217(19) 0.1096(2) 0.0319(8) Uani 1 1 d . .
H103 H 0.4763 0.9268 0.1482 0.038 Uiso 1 1 calc R U
C104 C 0.5582(2) 0.9905(2) 0.1283(2) 0.0503(11) Uani 1 1 d . .
H10A H 0.5932 0.9783 0.0969 0.075 Uiso 1 1 calc R U
H10B H 0.593 1.0246 0.1879 0.075 Uiso 1 1 calc R U
H10C H 0.5226 1.019 0.1123 0.075 Uiso 1 1 calc R U
C105 C 0.5591(2) 0.8633(2) 0.1275(2) 0.0460(10) Uani 1 1 d . .
H10D H 0.5249 0.8167 0.1223 0.069 Uiso 1 1 calc R U
H10E H 0.6018 0.8974 0.184 0.069 Uiso 1 1 calc R U
H10F H 0.5851 0.8443 0.0877 0.069 Uiso 1 1 calc R U
C106 C 0.22085(19) 0.70699(19) -0.10271(19) 0.0306(8) Uani 1 1 d . .
H106 H 0.2197 0.7077 -0.0525 0.037 Uiso 1 1 calc R U
C107 C 0.1497(2) 0.7358(2) -0.1339(2) 0.0414(9) Uani 1 1 d . .
H10G H 0.1597 0.7927 -0.0926 0.062 Uiso 1 1 calc R U
H10H H 0.0977 0.7029 -0.1427 0.062 Uiso 1 1 calc R U
H10I H 0.1462 0.7303 -0.1864 0.062 Uiso 1 1 calc R U
C108 C 0.2075(2) 0.61990(19) -0.1697(2) 0.0327(8) Uani 1 1 d . .
H10J H 0.2009 0.6167 -0.2219 0.049 Uiso 1 1 calc R U
H10K H 0.1579 0.5841 -0.178 0.049 Uiso 1 1 calc R U
H10L H 0.2553 0.6031 -0.1523 0.049 Uiso 1 1 calc R U
O1 O 0.41888(12) 0.53890(12) 0.14082(12) 0.0220(5) Uani 1 1 d . .
O2 O 0.52211(12) 0.57869(12) 0.28399(12) 0.0233(5) Uani 1 1 d . .
O3 O 0.35914(12) 0.51368(12) 0.23426(12) 0.0226(5) Uani 1 1 d . .
O4 O 0.17975(12) 0.65235(11) 0.41644(12) 0.0190(4) Uani 1 1 d . .
O5 O 0.11157(12) 0.76099(12) 0.47332(12) 0.0207(4) Uani 1 1 d . .
O6 O 0.04829(12) 0.65490(12) 0.31010(12) 0.0206(4) Uani 1 1 d . .
O7 O 0.34332(12) 0.92088(12) 0.20846(12) 0.0234(5) Uani 1 1 d . .
O8 O 0.23197(13) 0.87153(12) 0.05997(13) 0.0256(5) Uani 1 1 d . .
O9 O 0.35006(12) 0.81022(12) 0.06796(12) 0.0223(5) Uani 1 1 d . .
Si1 Si 0.42972(5) 0.57577(5) 0.23666(5) 0.01888(18) Uani 1 1 d . .
Si2 Si 0.13395(5) 0.71014(5) 0.39404(5) 0.01778(17) Uani 1 1 d . .
Si3 Si 0.28888(5) 0.84216(5) 0.11433(5) 0.01959(18) Uani 1 1 d . .
S1 S 0.41525(4) 0.69179(4) 0.28485(5) 0.02187(16) Uani 1 1 d . .
S2 S 0.21377(5) 0.78539(4) 0.37990(5) 0.02149(16) Uani 1 1 d . .
S3 S 0.21903(4) 0.74768(4) 0.11404(5) 0.02110(16) Uani 1 1 d . .
Ag1 Ag 0.32529(2) 0.70472(2) 0.17697(2) 0.02485(7) Uani 1 1 d . .
Ag2 Ag 0.30642(2) 0.71475(2) 0.33269(2) 0.02478(7) Uani 1 1 d . .
Ag3 Ag 0.20243(2) 0.77340(2) 0.24421(2) 0.02636(7) Uani 1 1 d . .

loop_
_atom_site_aniso_label
_atom_site_aniso_U_11
_atom_site_aniso_U_22
_atom_site_aniso_U_33
_atom_site_aniso_U_23
_atom_site_aniso_U_13
_atom_site_aniso_U_12
C1 0.0250(16) 0.0213(15) 0.0192(16) 0.0115(13) 0.0098(13) 0.0094(12)
C2 0.0256(17) 0.0249(16) 0.0231(17) 0.0121(14) 0.0116(13) 0.0078(13)
C3 0.0301(18) 0.0290(17) 0.036(2) 0.0185(16) 0.0190(15) 0.0087(14)
C4 0.0366(19) 0.040(2) 0.0311(19) 0.0285(17) 0.0151(15) 0.0144(15)
C5 0.0304(18) 0.0334(18) 0.0258(18) 0.0186(15) 0.0095(14) 0.0126(14)
C6 0.0234(16) 0.0242(16) 0.0218(16) 0.0136(14) 0.0112(13) 0.0109(13)
C7 0.0222(16) 0.0359(18) 0.0283(18) 0.0188(15) 0.0129(14) 0.0090(14)
C8 0.0259(18) 0.043(2) 0.050(2) 0.0286(19) 0.0193(17) 0.0148(16)
C9 0.0254(18) 0.039(2) 0.039(2) 0.0171(17) 0.0157(16) 0.0093(15)
C10 0.0210(16) 0.0316(18) 0.0226(17) 0.0147(14) 0.0084(13) 0.0076(13)
C11 0.0253(17) 0.0320(18) 0.0276(18) 0.0123(15) 0.0074(14) 0.0043(14)
C12 0.0237(17) 0.0382(19) 0.0302(19) 0.0175(16) 0.0078(14) 0.0092(14)
C13 0.0157(15) 0.0429(19) 0.0290(18) 0.0257(16) 0.0120(13) 0.0149(14)
C14 0.0236(17) 0.043(2) 0.0332(19) 0.0250(17) 0.0147(14) 0.0168(15)
C15 0.0294(19) 0.059(2) 0.045(2) 0.041(2) 0.0198(17) 0.0253(17)
C16 0.0255(18) 0.063(3) 0.035(2) 0.035(2) 0.0105(15) 0.0206(17)
C17 0.0225(17) 0.049(2) 0.0293(19) 0.0219(17) 0.0077(14) 0.0107(15)
C18 0.0188(16) 0.042(2) 0.0288(18) 0.0213(16) 0.0093(14) 0.0110(14)
C19 0.0308(19) 0.041(2) 0.037(2) 0.0272(17) 0.0151(16) 0.0213(15)
C20 0.055(3) 0.054(2) 0.049(2) 0.034(2) 0.031(2) 0.031(2)
C21 0.046(2) 0.046(2) 0.050(2) 0.031(2) 0.0225(19) 0.0227(18)
C22 0.0234(17) 0.0379(19) 0.0257(18) 0.0157(16) 0.0033(14) 0.0078(14)
C23 0.0273(19) 0.043(2) 0.044(2) 0.0241(19) 0.0047(16) 0.0041(16)
C24 0.032(2) 0.042(2) 0.036(2) 0.0144(18) 0.0084(16) 0.0106(16)
C25 0.0219(16) 0.0331(18) 0.0369(19) 0.0271(16) 0.0165(14) 0.0145(13)
C26 0.0308(19) 0.0327(19) 0.041(2) 0.0240(17) 0.0162(16) 0.0122(15)
C27 0.047(2) 0.033(2) 0.061(3) 0.029(2) 0.027(2) 0.0142(17)
C28 0.053(2) 0.048(2) 0.069(3) 0.049(2) 0.038(2) 0.0262(19)
C29 0.037(2) 0.054(2) 0.049(2) 0.041(2) 0.0262(18) 0.0274(18)
C30 0.0227(16) 0.0381(19) 0.0346(19) 0.0267(16) 0.0151(14) 0.0185(14)
C31 0.038(2) 0.0283(18) 0.038(2) 0.0166(17) 0.0143(17) 0.0065(15)
C32 0.050(3) 0.063(3) 0.043(2) 0.021(2) 0.020(2) 0.017(2)
C33 0.046(2) 0.050(3) 0.052(3) 0.021(2) 0.009(2) -0.0015(19)
C34 0.0205(16) 0.0368(18) 0.0297(18) 0.0226(15) 0.0135(14) 0.0144(14)
C35 0.032(2) 0.061(2) 0.034(2) 0.0304(19) 0.0136(16) 0.0218(18)
C36 0.0274(18) 0.042(2) 0.0349(19) 0.0263(17) 0.0167(15) 0.0197(15)
C37 0.0161(15) 0.0239(16) 0.0201(16) 0.0126(13) 0.0064(12) 0.0065(12)
C38 0.0159(15) 0.0227(16) 0.0231(16) 0.0118(13) 0.0076(12) 0.0058(12)
C39 0.0230(16) 0.0289(17) 0.0214(17) 0.0124(14) 0.0053(13) 0.0050(13)
C40 0.0270(17) 0.0335(18) 0.0279(18) 0.0226(15) 0.0094(14) 0.0078(14)
C41 0.0226(16) 0.0246(17) 0.0305(18) 0.0160(15) 0.0073(14) 0.0032(13)
C42 0.0160(15) 0.0226(16) 0.0252(17) 0.0142(14) 0.0053(12) 0.0062(12)
C43 0.0233(16) 0.0240(16) 0.0198(16) 0.0109(14) 0.0050(13) 0.0040(13)
C44 0.0225(17) 0.0282(18) 0.0312(19) 0.0134(15) 0.0045(14) 0.0005(13)
C45 0.0302(18) 0.0271(18) 0.0283(19) 0.0120(15) 0.0047(15) 0.0060(14)
C46 0.0247(17) 0.0229(16) 0.0237(17) 0.0128(14) 0.0029(13) 0.0030(13)
C47 0.030(2) 0.047(2) 0.036(2) 0.0156(19) -0.0014(17) -0.0104(17)
C48 0.039(2) 0.051(3) 0.035(2) 0.005(2) 0.0069(18) 0.0148(19)
C49 0.0186(15) 0.0250(16) 0.0221(16) 0.0137(14) 0.0106(12) 0.0101(12)
C50 0.0226(16) 0.0247(16) 0.0235(17) 0.0121(14) 0.0102(13) 0.0088(13)
C51 0.0339(19) 0.0262(17) 0.039(2) 0.0164(16) 0.0183(16) 0.0159(14)
C52 0.0280(19) 0.037(2) 0.049(2) 0.0226(18) 0.0202(17) 0.0195(15)
C53 0.0214(17) 0.0355(19) 0.040(2) 0.0219(16) 0.0173(15) 0.0103(14)
C54 0.0219(16) 0.0269(17) 0.0202(16) 0.0127(14) 0.0076(13) 0.0074(13)
C55 0.0246(17) 0.0242(17) 0.0303(18) 0.0125(15) 0.0109(14) 0.0075(13)
C56 0.0293(19) 0.0298(19) 0.037(2) 0.0098(17) 0.0109(16) 0.0062(15)
C57 0.036(2) 0.034(2) 0.049(2) 0.0249(18) 0.0201(17) 0.0113(16)
C58 0.0231(17) 0.0276(17) 0.0332(19) 0.0181(15) 0.0137(14) 0.0078(13)
C59 0.0296(19) 0.0326(19) 0.045(2) 0.0211(18) 0.0107(16) 0.0022(15)
C60 0.0321(19) 0.0359(19) 0.045(2) 0.0282(18) 0.0195(16) 0.0131(15)
C61 0.0169(15) 0.0256(16) 0.0205(16) 0.0126(14) 0.0039(12) 0.0028(12)
C62 0.0161(15) 0.0246(16) 0.0215(16) 0.0104(14) 0.0035(12) 0.0024(12)
C63 0.0217(16) 0.0327(18) 0.0234(17) 0.0122(15) 0.0085(13) 0.0046(14)
C64 0.0256(17) 0.040(2) 0.0225(17) 0.0189(16) 0.0052(14) 0.0039(15)
C65 0.0273(18) 0.0323(18) 0.0279(18) 0.0187(16) 0.0033(14) 0.0053(14)
C66 0.0196(16) 0.0277(17) 0.0198(16) 0.0119(14) 0.0040(13) 0.0052(13)
C67 0.0245(17) 0.0292(17) 0.0222(17) 0.0113(14) 0.0092(13) 0.0100(13)
C68 0.0348(19) 0.0309(19) 0.038(2) 0.0206(17) 0.0155(16) 0.0111(15)
C69 0.033(2) 0.042(2) 0.033(2) 0.0194(17) 0.0140(16) 0.0155(16)
C70 0.0275(18) 0.0330(18) 0.0270(18) 0.0160(16) 0.0053(14) 0.0140(14)
C71 0.049(2) 0.048(2) 0.048(2) 0.030(2) 0.0193(19) 0.0312(19)
C72 0.0279(19) 0.050(2) 0.034(2) 0.0205(18) 0.0148(16) 0.0174(16)
C73 0.0293(17) 0.0196(16) 0.0184(16) 0.0111(13) 0.0058(13) 0.0009(13)
C74 0.0264(17) 0.0215(16) 0.0235(17) 0.0114(14) 0.0093(13) 0.0046(13)
C75 0.0288(18) 0.0231(16) 0.0249(18) 0.0110(14) 0.0094(14) 0.0035(13)
C76 0.0312(18) 0.0267(17) 0.0206(17) 0.0133(14) 0.0050(14) -0.0027(14)
C77 0.0255(17) 0.0298(18) 0.0243(17) 0.0167(15) 0.0038(14) 0.0020(13)
C78 0.0269(17) 0.0136(14) 0.0212(16) 0.0076(13) 0.0073(13) 0.0009(12)
C79 0.0326(18) 0.0272(17) 0.0230(17) 0.0139(15) 0.0085(14) 0.0098(14)
C80 0.049(2) 0.032(2) 0.042(2) 0.0215(18) 0.0129(18) 0.0132(17)
C81 0.039(2) 0.045(2) 0.044(2) 0.0271(19) 0.0200(17) 0.0239(17)
C82 0.0226(16) 0.0266(17) 0.0238(17) 0.0147(14) 0.0064(13) 0.0021(13)
C83 0.0287(18) 0.0304(18) 0.0309(19) 0.0191(16) 0.0073(15) 0.0007(14)
C84 0.0271(18) 0.0327(19) 0.038(2) 0.0213(17) 0.0107(15) 0.0053(14)
C85 0.039(2) 0.0256(17) 0.0262(18) 0.0185(15) 0.0103(15) 0.0136(14)
C86 0.045(2) 0.0303(19) 0.033(2) 0.0226(17) 0.0107(16) 0.0115(16)
C87 0.066(3) 0.031(2) 0.049(3) 0.026(2) 0.009(2) 0.0137(19)
C88 0.065(3) 0.040(2) 0.060(3) 0.031(2) 0.018(2) 0.031(2)
C89 0.041(2) 0.051(2) 0.047(2) 0.031(2) 0.0148(18) 0.0264(18)
C90 0.035(2) 0.040(2) 0.037(2) 0.0282(18) 0.0112(16) 0.0178(16)
C91 0.044(2) 0.035(2) 0.046(2) 0.0290(19) 0.0108(18) 0.0013(16)
C92 0.053(3) 0.062(3) 0.056(3) 0.043(2) 0.020(2) 0.012(2)
C93 0.056(3) 0.054(3) 0.071(3) 0.021(3) 0.011(3) -0.012(2)
C94 0.0281(19) 0.049(2) 0.059(3) 0.042(2) 0.0096(17) 0.0169(16)
C95 0.040(2) 0.047(2) 0.045(2) 0.028(2) 0.0113(18) 0.0146(18)
C96 0.044(2) 0.055(3) 0.047(2) 0.032(2) 0.0084(19) 0.0074(19)
C97 0.0302(18) 0.0237(16) 0.0194(16) 0.0113(14) 0.0089(13) 0.0056(13)
C98 0.0328(19) 0.0256(17) 0.0257(18) 0.0137(15) 0.0079(15) 0.0001(14)
C99 0.039(2) 0.039(2) 0.034(2) 0.0169(18) 0.0134(17) -0.0066(16)
C100 0.054(2) 0.045(2) 0.027(2) 0.0174(18) 0.0155(18) -0.0070(18)
C101 0.041(2) 0.039(2) 0.0188(18) 0.0134(16) 0.0070(15) 0.0008(16)
C102 0.0291(17) 0.0221(16) 0.0218(17) 0.0107(14) 0.0088(14) 0.0044(13)
C103 0.0313(19) 0.0286(18) 0.0255(18) 0.0135(15) 0.0054(15) -0.0035(14)
C104 0.052(2) 0.043(2) 0.032(2) 0.0186(19) 0.0019(18) -0.0169(19)
C105 0.038(2) 0.048(2) 0.037(2) 0.0171(19) 0.0081(18) 0.0046(18)
C106 0.0265(17) 0.0344(19) 0.0155(16) 0.0080(15) 0.0027(13) -0.0018(14)
C107 0.032(2) 0.045(2) 0.031(2) 0.0118(18) 0.0059(16) 0.0134(16)
C108 0.0279(18) 0.0356(19) 0.0291(19) 0.0168(16) 0.0078(15) 0.0034(14)
O1 0.0220(11) 0.0267(11) 0.0216(11) 0.0153(10) 0.0094(9) 0.0095(9)
O2 0.0186(11) 0.0342(12) 0.0224(11) 0.0186(10) 0.0072(9) 0.0121(9)
O3 0.0214(11) 0.0272(11) 0.0246(12) 0.0179(10) 0.0087(9) 0.0081(9)
O4 0.0187(10) 0.0230(11) 0.0181(11) 0.0130(9) 0.0070(8) 0.0067(8)
O5 0.0179(11) 0.0239(11) 0.0211(11) 0.0111(9) 0.0095(9) 0.0088(8)
O6 0.0183(11) 0.0256(11) 0.0166(11) 0.0116(9) 0.0051(8) 0.0063(8)
O7 0.0258(11) 0.0238(11) 0.0188(11) 0.0125(9) 0.0059(9) 0.0041(9)
O8 0.0274(12) 0.0245(11) 0.0243(12) 0.0156(10) 0.0048(9) 0.0084(9)
O9 0.0231(11) 0.0240(11) 0.0196(11) 0.0136(9) 0.0064(9) 0.0041(9)
Si1 0.0155(4) 0.0238(4) 0.0202(4) 0.0137(4) 0.0067(3) 0.0072(3)
Si2 0.0157(4) 0.0194(4) 0.0185(4) 0.0106(4) 0.0063(3) 0.0057(3)
Si3 0.0199(4) 0.0199(4) 0.0184(4) 0.0118(4) 0.0053(3) 0.0038(3)
S1 0.0189(4) 0.0248(4) 0.0240(4) 0.0150(3) 0.0075(3) 0.0075(3)
S2 0.0227(4) 0.0212(4) 0.0236(4) 0.0140(3) 0.0093(3) 0.0073(3)
S3 0.0196(4) 0.0214(4) 0.0207(4) 0.0123(3) 0.0054(3) 0.0036(3)
Ag1 0.02245(13) 0.02868(14) 0.02920(14) 0.02018(12) 0.00874(10) 0.00938(10)
Ag2 0.02343(13) 0.03044(14) 0.02813(14) 0.01893(12) 0.01230(10) 0.01297(10)
Ag3 0.02783(14) 0.03404(15) 0.02767(14) 0.02173(12) 0.01335(11) 0.01379(11)

loop_
_atom_type_symbol
_atom_type_description
_atom_type_scat_dispersion_real
_atom_type_scat_dispersion_imag
_atom_type_scat_source
C C 0.0033 0.0016 'International Tables Vol C Tables 4.2.6.8 and 6.1.1.4'
H H 0 0 'International Tables Vol C Tables 4.2.6.8 and 6.1.1.4'
Ag Ag -0.8971 1.1015 'International Tables Vol C Tables 4.2.6.8 and 6.1.1.4'
O O 0.0106 0.006 'International Tables Vol C Tables 4.2.6.8 and 6.1.1.4'
S S 0.1246 0.1234 'International Tables Vol C Tables 4.2.6.8 and 6.1.1.4'
Si Si 0.0817 0.0704 'International Tables Vol C Tables 4.2.6.8 and 6.1.1.4'

loop_
_geom_angle_atom_site_label_1
_geom_angle_atom_site_label_2
_geom_angle_atom_site_label_3
_geom_angle
O1 C1 C2 120.0(3)
O1 C1 C6 117.7(3)
C2 C1 C6 122.2(3)
C3 C2 C1 117.2(3)
C3 C2 C7 121.7(3)
C1 C2 C7 121.1(3)
C4 C3 C2 121.5(3)
C4 C3 H3 119.2
C2 C3 H3 119.2
C5 C4 C3 119.9(3)
C5 C4 H4 120
C3 C4 H4 120
C4 C5 C6 121.5(3)
C4 C5 H5 119.3
C6 C5 H5 119.3
C5 C6 C1 117.5(3)
C5 C6 C10 121.8(3)
C1 C6 C10 120.4(3)
C2 C7 C9 114.5(3)
C2 C7 C8 109.8(3)
C9 C7 C8 109.6(3)
C2 C7 H7 107.6
C9 C7 H7 107.6
C8 C7 H7 107.6
C7 C8 H8A 109.5
C7 C8 H8B 109.5
H8A C8 H8B 109.5
C7 C8 H8C 109.5
H8A C8 H8C 109.5
H8B C8 H8C 109.5
C7 C9 H9A 109.5
C7 C9 H9B 109.5
H9A C9 H9B 109.5
C7 C9 H9C 109.5
H9A C9 H9C 109.5
H9B C9 H9C 109.5
C6 C10 C12 113.4(3)
C6 C10 C11 108.8(3)
C12 C10 C11 109.3(3)
C6 C10 H10 108.4
C12 C10 H10 108.4
C11 C10 H10 108.4
C10 C11 H11A 109.5
C10 C11 H11B 109.5
H11A C11 H11B 109.5
C10 C11 H11C 109.5
H11A C11 H11C 109.5
H11B C11 H11C 109.5
C10 C12 H12A 109.5
C10 C12 H12B 109.5
H12A C12 H12B 109.5
C10 C12 H12C 109.5
H12A C12 H12C 109.5
H12B C12 H12C 109.5
O2 C13 C18 119.6(3)
O2 C13 C14 118.2(3)
C18 C13 C14 122.1(3)
C15 C14 C13 117.5(3)
C15 C14 C19 121.0(3)
C13 C14 C19 121.4(3)
C16 C15 C14 121.6(3)
C16 C15 H15 119.2
C14 C15 H15 119.2
C15 C16 C17 120.0(3)
C15 C16 H16 120
C17 C16 H16 120
C16 C17 C18 121.5(3)
C16 C17 H17 119.2
C18 C17 H17 119.2
C17 C18 C13 117.2(3)
C17 C18 C22 119.6(3)
C13 C18 C22 123.2(3)
C14 C19 C20 109.6(3)
C14 C19 C21 113.7(3)
C20 C19 C21 110.2(3)
C14 C19 H19 107.7
C20 C19 H19 107.7
C21 C19 H19 107.7
C19 C20 H20A 109.5
C19 C20 H20B 109.5
H20A C20 H20B 109.5
C19 C20 H20C 109.5
H20A C20 H20C 109.5
H20B C20 H20C 109.5
C19 C21 H21A 109.5
C19 C21 H21B 109.5
H21A C21 H21B 109.5
C19 C21 H21C 109.5
H21A C21 H21C 109.5
H21B C21 H21C 109.5
C18 C22 C23 111.7(3)
C18 C22 C24 111.0(3)
C23 C22 C24 110.7(3)
C18 C22 H22 107.8
C23 C22 H22 107.8
C24 C22 H22 107.8
C22 C23 H23A 109.5
C22 C23 H23B 109.5
H23A C23 H23B 109.5
C22 C23 H23C 109.5
H23A C23 H23C 109.5
H23B C23 H23C 109.5
C22 C24 H24A 109.5
C22 C24 H24B 109.5
H24A C24 H24B 109.5
C22 C24 H24C 109.5
H24A C24 H24C 109.5
H24B C24 H24C 109.5
O3 C25 C30 119.7(3)
O3 C25 C26 118.0(3)
C30 C25 C26 122.1(3)
C27 C26 C25 117.6(3)
C27 C26 C31 120.9(3)
C25 C26 C31 121.5(3)
C28 C27 C26 121.8(4)
C28 C27 H27 119.1
C26 C27 H27 119.1
C27 C28 C29 119.7(3)
C27 C28 H28 120.2
C29 C28 H28 120.2
C28 C29 C30 120.9(3)
C28 C29 H29 119.5
C30 C29 H29 119.5
C25 C30 C29 117.9(3)
C25 C30 C34 120.1(3)
C29 C30 C34 121.8(3)
C26 C31 C32 112.4(3)
C26 C31 C33 112.4(3)
C32 C31 C33 110.4(3)
C26 C31 H31 107.1
C32 C31 H31 107.1
C33 C31 H31 107.1
C31 C32 H32A 109.5
C31 C32 H32B 109.5
H32A C32 H32B 109.5
C31 C32 H32C 109.5
H32A C32 H32C 109.5
H32B C32 H32C 109.5
C31 C33 H33A 109.5
C31 C33 H33B 109.5
H33A C33 H33B 109.5
C31 C33 H33C 109.5
H33A C33 H33C 109.5
H33B C33 H33C 109.5
C30 C34 C35 113.7(3)
C30 C34 C36 108.9(3)
C35 C34 C36 110.2(3)
C30 C34 H34 108
C35 C34 H34 108
C36 C34 H34 108
C34 C35 H35A 109.5
C34 C35 H35B 109.5
H35A C35 H35B 109.5
C34 C35 H35C 109.5
H35A C35 H35C 109.5
H35B C35 H35C 109.5
C34 C36 H36A 109.5
C34 C36 H36B 109.5
H36A C36 H36B 109.5
C34 C36 H36C 109.5
H36A C36 H36C 109.5
H36B C36 H36C 109.5
O4 C37 C38 120.3(2)
O4 C37 C42 117.8(2)
C38 C37 C42 121.8(3)
C39 C38 C37 117.4(3)
C39 C38 C43 118.5(3)
C37 C38 C43 124.1(3)
C40 C39 C38 122.1(3)
C40 C39 H39 119
C38 C39 H39 119
C41 C40 C39 119.0(3)
C41 C40 H40 120.5
C39 C40 H40 120.5
C40 C41 C42 121.5(3)
C40 C41 H41 119.3
C42 C41 H41 119.3
C41 C42 C37 118.2(3)
C41 C42 C46 120.8(3)
C37 C42 C46 121.0(3)
C38 C43 C44 112.0(3)
C38 C43 C45 110.3(3)
C44 C43 C45 110.1(3)
C38 C43 H43 108.1
C44 C43 H43 108.1
C45 C43 H43 108.1
C43 C44 H44A 109.5
C43 C44 H44B 109.5
H44A C44 H44B 109.5
C43 C44 H44C 109.5
H44A C44 H44C 109.5
H44B C44 H44C 109.5
C43 C45 H45A 109.5
C43 C45 H45B 109.5
H45A C45 H45B 109.5
C43 C45 H45C 109.5
H45A C45 H45C 109.5
H45B C45 H45C 109.5
C42 C46 C48 110.0(3)
C42 C46 C47 112.3(3)
C48 C46 C47 110.5(3)
C42 C46 H46 108
C48 C46 H46 108
C47 C46 H46 108
C46 C47 H47A 109.5
C46 C47 H47B 109.5
H47A C47 H47B 109.5
C46 C47 H47C 109.5
H47A C47 H47C 109.5
H47B C47 H47C 109.5
C46 C48 H48A 109.5
C46 C48 H48B 109.5
H48A C48 H48B 109.5
C46 C48 H48C 109.5
H48A C48 H48C 109.5
H48B C48 H48C 109.5
C54 C49 C50 123.2(3)
C54 C49 O5 118.3(3)
C50 C49 O5 118.5(3)
C51 C50 C49 116.7(3)
C51 C50 C55 120.2(3)
C49 C50 C55 123.1(3)
C52 C51 C50 121.9(3)
C52 C51 H51 119.1
C50 C51 H51 119.1
C51 C52 C53 120.0(3)
C51 C52 H52 120
C53 C52 H52 120
C52 C53 C54 120.9(3)
C52 C53 H53 119.5
C54 C53 H53 119.5
C53 C54 C49 117.3(3)
C53 C54 C58 120.9(3)
C49 C54 C58 121.6(3)
C50 C55 C57 111.0(3)
C50 C55 C56 111.8(3)
C57 C55 C56 110.5(3)
C50 C55 H55 107.8
C57 C55 H55 107.8
C56 C55 H55 107.8
C55 C56 H56A 109.5
C55 C56 H56B 109.5
H56A C56 H56B 109.5
C55 C56 H56C 109.5
H56A C56 H56C 109.5
H56B C56 H56C 109.5
C55 C57 H57A 109.5
C55 C57 H57B 109.5
H57A C57 H57B 109.5
C55 C57 H57C 109.5
H57A C57 H57C 109.5
H57B C57 H57C 109.5
C54 C58 C60 109.2(3)
C54 C58 C59 114.4(3)
C60 C58 C59 110.2(3)
C54 C58 H58 107.6
C60 C58 H58 107.6
C59 C58 H58 107.6
C58 C59 H59A 109.5
C58 C59 H59B 109.5
H59A C59 H59B 109.5
C58 C59 H59C 109.5
H59A C59 H59C 109.5
H59B C59 H59C 109.5
C58 C60 H60A 109.5
C58 C60 H60B 109.5
H60A C60 H60B 109.5
C58 C60 H60C 109.5
H60A C60 H60C 109.5
H60B C60 H60C 109.5
O6 C61 C66 118.4(3)
O6 C61 C62 118.4(3)
C66 C61 C62 123.1(3)
C63 C62 C61 117.0(3)
C63 C62 C67 122.2(3)
C61 C62 C67 120.7(3)
C64 C63 C62 121.3(3)
C64 C63 H63 119.3
C62 C63 H63 119.3
C63 C64 C65 119.7(3)
C63 C64 H64 120.1
C65 C64 H64 120.1
C64 C65 C66 121.6(3)
C64 C65 H65 119.2
C66 C65 H65 119.2
C65 C66 C61 117.0(3)
C65 C66 C70 122.8(3)
C61 C66 C70 120.1(3)
C62 C67 C69 114.1(3)
C62 C67 C68 108.0(3)
C69 C67 C68 110.6(3)
C62 C67 H67 108
C69 C67 H67 108
C68 C67 H67 108
C67 C68 H68A 109.5
C67 C68 H68B 109.5
H68A C68 H68B 109.5
C67 C68 H68C 109.5
H68A C68 H68C 109.5
H68B C68 H68C 109.5
C67 C69 H69A 109.5
C67 C69 H69B 109.5
H69A C69 H69B 109.5
C67 C69 H69C 109.5
H69A C69 H69C 109.5
H69B C69 H69C 109.5
C66 C70 C72 110.0(3)
C66 C70 C71 114.3(3)
C72 C70 C71 110.0(3)
C66 C70 H70 107.4
C72 C70 H70 107.4
C71 C70 H70 107.4
C70 C71 H71A 109.5
C70 C71 H71B 109.5
H71A C71 H71B 109.5
C70 C71 H71C 109.5
H71A C71 H71C 109.5
H71B C71 H71C 109.5
C70 C72 H72A 109.5
C70 C72 H72B 109.5
H72A C72 H72B 109.5
C70 C72 H72C 109.5
H72A C72 H72C 109.5
H72B C72 H72C 109.5
O7 C73 C74 119.1(3)
O7 C73 C78 118.3(3)
C74 C73 C78 122.6(3)
C75 C74 C73 117.7(3)
C75 C74 C79 121.5(3)
C73 C74 C79 120.6(3)
C76 C75 C74 120.5(3)
C76 C75 H75 119.8
C74 C75 H75 119.8
C77 C76 C75 120.6(3)
C77 C76 H76 119.7
C75 C76 H76 119.7
C76 C77 C78 121.5(3)
C76 C77 H77 119.3
C78 C77 H77 119.3
C77 C78 C73 117.0(3)
C77 C78 C82 122.7(3)
C73 C78 C82 120.0(3)
C74 C79 C80 110.2(3)
C74 C79 C81 113.6(3)
C80 C79 C81 110.5(3)
C74 C79 H79 107.4
C80 C79 H79 107.4
C81 C79 H79 107.4
C79 C80 H80A 109.5
C79 C80 H80B 109.5
H80A C80 H80B 109.5
C79 C80 H80C 109.5
H80A C80 H80C 109.5
H80B C80 H80C 109.5
C79 C81 H81A 109.5
C79 C81 H81B 109.5
H81A C81 H81B 109.5
C79 C81 H81C 109.5
H81A C81 H81C 109.5
H81B C81 H81C 109.5
C78 C82 C84 114.6(3)
C78 C82 C83 107.8(3)
C84 C82 C83 109.5(3)
C78 C82 H82 108.3
C84 C82 H82 108.3
C83 C82 H82 108.3
C82 C83 H83A 109.5
C82 C83 H83B 109.5
H83A C83 H83B 109.5
C82 C83 H83C 109.5
H83A C83 H83C 109.5
H83B C83 H83C 109.5
C82 C84 H84A 109.5
C82 C84 H84B 109.5
H84A C84 H84B 109.5
C82 C84 H84C 109.5
H84A C84 H84C 109.5
H84B C84 H84C 109.5
C90 C85 O8 118.3(3)
C90 C85 C86 123.6(3)
O8 C85 C86 118.0(3)
C87 C86 C85 115.9(3)
C87 C86 C91 122.0(3)
C85 C86 C91 121.9(3)
C88 C87 C86 121.9(4)
C88 C87 H87 119.1
C86 C87 H87 119.1
C89 C88 C87 120.5(4)
C89 C88 H88 119.8
C87 C88 H88 119.8
C88 C89 C90 120.7(4)
C88 C89 H89 119.6
C90 C89 H89 119.6
C85 C90 C89 117.3(3)
C85 C90 C94 122.8(3)
C89 C90 C94 119.8(3)
C86 C91 C93 114.0(4)
C86 C91 C92 109.1(3)
C93 C91 C92 110.2(3)
C86 C91 H91 107.8
C93 C91 H91 107.8
C92 C91 H91 107.8
C91 C92 H92A 109.5
C91 C92 H92B 109.5
H92A C92 H92B 109.5
C91 C92 H92C 109.5
H92A C92 H92C 109.5
H92B C92 H92C 109.5
C91 C93 H93A 109.5
C91 C93 H93B 109.5
H93A C93 H93B 109.5
C91 C93 H93C 109.5
H93A C93 H93C 109.5
H93B C93 H93C 109.5
C96 C94 C95 110.3(3)
C96 C94 C90 111.5(3)
C95 C94 C90 111.5(3)
C96 C94 H94 107.8
C95 C94 H94 107.8
C90 C94 H94 107.8
C94 C95 H95A 109.5
C94 C95 H95B 109.5
H95A C95 H95B 109.5
C94 C95 H95C 109.5
H95A C95 H95C 109.5
H95B C95 H95C 109.5
C94 C96 H96A 109.5
C94 C96 H96B 109.5
H96A C96 H96B 109.5
C94 C96 H96C 109.5
H96A C96 H96C 109.5
H96B C96 H96C 109.5
O9 C97 C102 120.2(3)
O9 C97 C98 117.9(3)
C102 C97 C98 121.8(3)
C99 C98 C97 117.8(3)
C99 C98 C103 120.6(3)
C97 C98 C103 121.6(3)
C100 C99 C98 121.6(3)
C100 C99 H99 119.2
C98 C99 H99 119.2
C101 C100 C99 119.5(3)
C101 C100 H100 120.2
C99 C100 H100 120.2
C100 C101 C102 121.9(3)
C100 C101 H101 119
C102 C101 H101 119
C97 C102 C101 117.3(3)
C97 C102 C106 124.4(3)
C101 C102 C106 118.2(3)
C98 C103 C104 113.5(3)
C98 C103 C105 110.2(3)
C104 C103 C105 110.5(3)
C98 C103 H103 107.4
C104 C103 H103 107.4
C105 C103 H103 107.4
C103 C104 H10A 109.5
C103 C104 H10B 109.5
H10A C104 H10B 109.5
C103 C104 H10C 109.5
H10A C104 H10C 109.5
H10B C104 H10C 109.5
C103 C105 H10D 109.5
C103 C105 H10E 109.5
H10D C105 H10E 109.5
C103 C105 H10F 109.5
H10D C105 H10F 109.5
H10E C105 H10F 109.5
C102 C106 C108 111.7(3)
C102 C106 C107 111.0(3)
C108 C106 C107 109.3(3)
C102 C106 H106 108.2
C108 C106 H106 108.2
C107 C106 H106 108.2
C106 C107 H10G 109.5
C106 C107 H10H 109.5
H10G C107 H10H 109.5
C106 C107 H10I 109.5
H10G C107 H10I 109.5
H10H C107 H10I 109.5
C106 C108 H10J 109.5
C106 C108 H10K 109.5
H10J C108 H10K 109.5
C106 C108 H10L 109.5
H10J C108 H10L 109.5
H10K C108 H10L 109.5
C1 O1 Si1 130.60(18)
C13 O2 Si1 147.7(2)
C25 O3 Si1 138.62(19)
C37 O4 Si2 132.22(18)
C49 O5 Si2 139.79(19)
C61 O6 Si2 124.24(18)
C73 O7 Si3 128.27(19)
C85 O8 Si3 138.4(2)
C97 O9 Si3 133.2(2)
O3 Si1 O2 112.90(11)
O3 Si1 O1 106.26(11)
O2 Si1 O1 104.63(11)
O3 Si1 S1 111.54(9)
O2 Si1 S1 112.02(9)
O1 Si1 S1 109.02(8)
O5 Si2 O4 103.24(11)
O5 Si2 O6 109.26(11)
O4 Si2 O6 110.28(10)
O5 Si2 S2 112.20(8)
O4 Si2 S2 110.20(8)
O6 Si2 S2 111.37(8)
O8 Si3 O9 103.69(11)
O8 Si3 O7 108.67(11)
O9 Si3 O7 109.37(11)
O8 Si3 S3 112.25(9)
O9 Si3 S3 110.05(8)
O7 Si3 S3 112.43(8)
Si1 S1 Ag2 118.22(4)
Si1 S1 Ag1 111.60(4)
Ag2 S1 Ag1 81.07(2)
Si2 S2 Ag2 107.19(4)
Si2 S2 Ag3 126.29(4)
Ag2 S2 Ag3 71.71(2)
Si3 S3 Ag1 102.06(4)
Si3 S3 Ag3 119.89(4)
Ag1 S3 Ag3 75.55(2)
S1 Ag1 S3 157.03(3)
S1 Ag1 Ag3 104.04(2)
S3 Ag1 Ag3 53.534(19)
S1 Ag1 Ag2 49.197(19)
S3 Ag1 Ag2 109.44(2)
Ag3 Ag1 Ag2 56.158(8)
S1 Ag2 S2 157.07(3)
S1 Ag2 Ag3 108.35(2)
S2 Ag2 Ag3 56.351(19)
S1 Ag2 Ag1 49.732(19)
S2 Ag2 Ag1 116.06(2)
Ag3 Ag2 Ag1 60.037(8)
S3 Ag3 S2 166.34(3)
S3 Ag3 Ag2 114.458(19)
S2 Ag3 Ag2 51.939(18)
S3 Ag3 Ag1 50.920(18)
S2 Ag3 Ag1 115.420(19)
Ag2 Ag3 Ag1 63.805(8)

loop_
_geom_bond_atom_site_label_1
_geom_bond_atom_site_label_2
_geom_bond_distance
C1 O1 1.381(3)
C1 C2 1.404(4)
C1 C6 1.410(4)
C2 C3 1.397(4)
C2 C7 1.502(4)
C3 C4 1.384(5)
C3 H3 0.95
C4 C5 1.380(5)
C4 H4 0.95
C5 C6 1.389(4)
C5 H5 0.95
C6 C10 1.528(4)
C7 C9 1.532(4)
C7 C8 1.541(4)
C7 H7 1
C8 H8A 0.98
C8 H8B 0.98
C8 H8C 0.98
C9 H9A 0.98
C9 H9B 0.98
C9 H9C 0.98
C10 C12 1.531(4)
C10 C11 1.535(4)
C10 H10 1
C11 H11A 0.98
C11 H11B 0.98
C11 H11C 0.98
C12 H12A 0.98
C12 H12B 0.98
C12 H12C 0.98
C13 O2 1.383(3)
C13 C18 1.406(4)
C13 C14 1.407(5)
C14 C15 1.395(4)
C14 C19 1.517(5)
C15 C16 1.376(5)
C15 H15 0.95
C16 C17 1.378(5)
C16 H16 0.95
C17 C18 1.402(4)
C17 H17 0.95
C18 C22 1.515(5)
C19 C20 1.521(5)
C19 C21 1.532(5)
C19 H19 1
C20 H20A 0.98
C20 H20B 0.98
C20 H20C 0.98
C21 H21A 0.98
C21 H21B 0.98
C21 H21C 0.98
C22 C23 1.539(5)
C22 C24 1.540(5)
C22 H22 1
C23 H23A 0.98
C23 H23B 0.98
C23 H23C 0.98
C24 H24A 0.98
C24 H24B 0.98
C24 H24C 0.98
C25 O3 1.387(4)
C25 C30 1.393(4)
C25 C26 1.400(4)
C26 C27 1.386(5)
C26 C31 1.512(5)
C27 C28 1.372(5)
C27 H27 0.95
C28 C29 1.386(5)
C28 H28 0.95
C29 C30 1.395(5)
C29 H29 0.95
C30 C34 1.517(4)
C31 C32 1.523(5)
C31 C33 1.525(5)
C31 H31 1
C32 H32A 0.98
C32 H32B 0.98
C32 H32C 0.98
C33 H33A 0.98
C33 H33B 0.98
C33 H33C 0.98
C34 C35 1.528(4)
C34 C36 1.539(4)
C34 H34 1
C35 H35A 0.98
C35 H35B 0.98
C35 H35C 0.98
C36 H36A 0.98
C36 H36B 0.98
C36 H36C 0.98
C37 O4 1.392(3)
C37 C38 1.397(4)
C37 C42 1.408(4)
C38 C39 1.390(4)
C38 C43 1.517(4)
C39 C40 1.387(4)
C39 H39 0.95
C40 C41 1.382(4)
C40 H40 0.95
C41 C42 1.383(4)
C41 H41 0.95
C42 C46 1.517(4)
C43 C44 1.529(4)
C43 C45 1.546(4)
C43 H43 1
C44 H44A 0.98
C44 H44B 0.98
C44 H44C 0.98
C45 H45A 0.98
C45 H45B 0.98
C45 H45C 0.98
C46 C48 1.528(5)
C46 C47 1.529(4)
C46 H46 1
C47 H47A 0.98
C47 H47B 0.98
C47 H47C 0.98
C48 H48A 0.98
C48 H48B 0.98
C48 H48C 0.98
C49 C54 1.394(4)
C49 C50 1.396(4)
C49 O5 1.397(3)
C50 C51 1.391(4)
C50 C55 1.518(4)
C51 C52 1.371(5)
C51 H51 0.95
C52 C53 1.382(5)
C52 H52 0.95
C53 C54 1.393(4)
C53 H53 0.95
C54 C58 1.521(4)
C55 C57 1.525(5)
C55 C56 1.527(4)
C55 H55 1
C56 H56A 0.98
C56 H56B 0.98
C56 H56C 0.98
C57 H57A 0.98
C57 H57B 0.98
C57 H57C 0.98
C58 C60 1.534(4)
C58 C59 1.541(4)
C58 H58 1
C59 H59A 0.98
C59 H59B 0.98
C59 H59C 0.98
C60 H60A 0.98
C60 H60B 0.98
C60 H60C 0.98
C61 O6 1.392(4)
C61 C66 1.397(4)
C61 C62 1.401(4)
C62 C63 1.395(4)
C62 C67 1.513(4)
C63 C64 1.382(5)
C63 H63 0.95
C64 C65 1.385(5)
C64 H64 0.95
C65 C66 1.391(4)
C65 H65 0.95
C66 C70 1.513(4)
C67 C69 1.524(4)
C67 C68 1.537(4)
C67 H67 1
C68 H68A 0.98
C68 H68B 0.98
C68 H68C 0.98
C69 H69A 0.98
C69 H69B 0.98
C69 H69C 0.98
C70 C72 1.533(5)
C70 C71 1.536(5)
C70 H70 1
C71 H71A 0.98
C71 H71B 0.98
C71 H71C 0.98
C72 H72A 0.98
C72 H72B 0.98
C72 H72C 0.98
C73 O7 1.389(4)
C73 C74 1.398(4)
C73 C78 1.407(4)
C74 C75 1.396(4)
C74 C79 1.525(4)
C75 C76 1.387(5)
C75 H75 0.95
C76 C77 1.373(5)
C76 H76 0.95
C77 C78 1.393(4)
C77 H77 0.95
C78 C82 1.518(4)
C79 C80 1.529(5)
C79 C81 1.533(5)
C79 H79 1
C80 H80A 0.98
C80 H80B 0.98
C80 H80C 0.98
C81 H81A 0.98
C81 H81B 0.98
C81 H81C 0.98
C82 C84 1.532(4)
C82 C83 1.533(4)
C82 H82 1
C83 H83A 0.98
C83 H83B 0.98
C83 H83C 0.98
C84 H84A 0.98
C84 H84B 0.98
C84 H84C 0.98
C85 C90 1.374(5)
C85 O8 1.395(4)
C85 C86 1.412(4)
C86 C87 1.387(5)
C86 C91 1.504(5)
C87 C88 1.372(6)
C87 H87 0.95
C88 C89 1.369(5)
C88 H88 0.95
C89 C90 1.398(5)
C89 H89 0.95
C90 C94 1.539(5)
C91 C93 1.533(5)
C91 C92 1.534(5)
C91 H91 1
C92 H92A 0.98
C92 H92B 0.98
C92 H92C 0.98
C93 H93A 0.98
C93 H93B 0.98
C93 H93C 0.98
C94 C96 1.506(5)
C94 C95 1.520(5)
C94 H94 1
C95 H95A 0.98
C95 H95B 0.98
C95 H95C 0.98
C96 H96A 0.98
C96 H96B 0.98
C96 H96C 0.98
C97 O9 1.395(4)
C97 C102 1.398(4)
C97 C98 1.401(4)
C98 C99 1.387(5)
C98 C103 1.517(4)
C99 C100 1.380(5)
C99 H99 0.95
C100 C101 1.367(5)
C100 H100 0.95
C101 C102 1.399(5)
C101 H101 0.95
C102 C106 1.520(4)
C103 C104 1.518(4)
C103 C105 1.524(5)
C103 H103 1
C104 H10A 0.98
C104 H10B 0.98
C104 H10C 0.98
C105 H10D 0.98
C105 H10E 0.98
C105 H10F 0.98
C106 C108 1.530(4)
C106 C107 1.539(5)
C106 H106 1
C107 H10G 0.98
C107 H10H 0.98
C107 H10I 0.98
C108 H10J 0.98
C108 H10K 0.98
C108 H10L 0.98
O1 Si1 1.629(2)
O2 Si1 1.620(2)
O3 Si1 1.617(2)
O4 Si2 1.630(2)
O5 Si2 1.622(2)
O6 Si2 1.643(2)
O7 Si3 1.641(2)
O8 Si3 1.621(2)
O9 Si3 1.627(2)
Si1 S1 2.1057(11)
Si2 S2 2.1011(11)
Si3 S3 2.1058(11)
S1 Ag2 2.4011(8)
S1 Ag1 2.4204(8)
S2 Ag2 2.4054(8)
S2 Ag3 2.5431(8)
S3 Ag1 2.4254(8)
S3 Ag3 2.5127(8)
Ag1 Ag3 3.0256(3)
Ag1 Ag2 3.1336(3)
Ag2 Ag3 2.9006(3)

loop_
_geom_torsion_atom_site_label_1
_geom_torsion_atom_site_label_2
_geom_torsion_atom_site_label_3
_geom_torsion_atom_site_label_4
_geom_torsion
O1 C1 C2 C3 176.4(3)
C6 C1 C2 C3 -1.5(4)
O1 C1 C2 C7 -1.1(4)
C6 C1 C2 C7 -179.0(3)
C1 C2 C3 C4 3.5(5)
C7 C2 C3 C4 -179.1(3)
C2 C3 C4 C5 -2.2(5)
C3 C4 C5 C6 -1.3(5)
C4 C5 C6 C1 3.1(5)
C4 C5 C6 C10 -170.9(3)
O1 C1 C6 C5 -179.7(3)
C2 C1 C6 C5 -1.7(4)
O1 C1 C6 C10 -5.6(4)
C2 C1 C6 C10 172.4(3)
C3 C2 C7 C9 18.5(4)
C1 C2 C7 C9 -164.1(3)
C3 C2 C7 C8 -105.3(3)
C1 C2 C7 C8 72.1(4)
C5 C6 C10 C12 -21.7(4)
C1 C6 C10 C12 164.5(3)
C5 C6 C10 C11 100.2(3)
C1 C6 C10 C11 -73.7(3)
O2 C13 C14 C15 178.6(3)
C18 C13 C14 C15 2.5(5)
O2 C13 C14 C19 3.6(4)
C18 C13 C14 C19 -172.5(3)
C13 C14 C15 C16 -0.9(5)
C19 C14 C15 C16 174.2(3)
C14 C15 C16 C17 -0.6(5)
C15 C16 C17 C18 0.4(5)
C16 C17 C18 C13 1.2(5)
C16 C17 C18 C22 -177.0(3)
O2 C13 C18 C17 -178.7(3)
C14 C13 C18 C17 -2.7(5)
O2 C13 C18 C22 -0.7(5)
C14 C13 C18 C22 175.4(3)
C15 C14 C19 C20 -85.7(4)
C13 C14 C19 C20 89.1(4)
C15 C14 C19 C21 38.2(4)
C13 C14 C19 C21 -146.9(3)
C17 C18 C22 C23 54.4(4)
C13 C18 C22 C23 -123.7(3)
C17 C18 C22 C24 -69.7(4)
C13 C18 C22 C24 112.2(3)
O3 C25 C26 C27 -175.3(3)
C30 C25 C26 C27 0.7(5)
O3 C25 C26 C31 5.8(5)
C30 C25 C26 C31 -178.2(3)
C25 C26 C27 C28 0.5(5)
C31 C26 C27 C28 179.5(3)
C26 C27 C28 C29 -1.5(6)
C27 C28 C29 C30 1.2(5)
O3 C25 C30 C29 174.9(3)
C26 C25 C30 C29 -1.0(5)
O3 C25 C30 C34 -0.6(4)
C26 C25 C30 C34 -176.5(3)
C28 C29 C30 C25 0.0(5)
C28 C29 C30 C34 175.4(3)
C27 C26 C31 C32 -73.0(4)
C25 C26 C31 C32 105.9(4)
C27 C26 C31 C33 52.3(5)
C25 C26 C31 C33 -128.8(4)
C25 C30 C34 C35 -153.4(3)
C29 C30 C34 C35 31.3(4)
C25 C30 C34 C36 83.4(4)
C29 C30 C34 C36 -91.9(4)
O4 C37 C38 C39 -177.0(3)
C42 C37 C38 C39 -1.5(4)
O4 C37 C38 C43 0.8(4)
C42 C37 C38 C43 176.3(3)
C37 C38 C39 C40 0.5(5)
C43 C38 C39 C40 -177.4(3)
C38 C39 C40 C41 0.9(5)
C39 C40 C41 C42 -1.3(5)
C40 C41 C42 C37 0.3(5)
C40 C41 C42 C46 178.1(3)
O4 C37 C42 C41 176.7(3)
C38 C37 C42 C41 1.2(4)
O4 C37 C42 C46 -1.1(4)
C38 C37 C42 C46 -176.6(3)
C39 C38 C43 C44 58.3(4)
C37 C38 C43 C44 -119.4(3)
C39 C38 C43 C45 -64.7(4)
C37 C38 C43 C45 117.5(3)
C41 C42 C46 C48 -78.9(4)
C37 C42 C46 C48 98.9(4)
C41 C42 C46 C47 44.6(4)
C37 C42 C46 C47 -137.6(3)
C54 C49 C50 C51 -3.3(5)
O5 C49 C50 C51 -179.4(3)
C54 C49 C50 C55 176.2(3)
O5 C49 C50 C55 0.1(4)
C49 C50 C51 C52 1.6(5)
C55 C50 C51 C52 -178.0(3)
C50 C51 C52 C53 0.8(6)
C51 C52 C53 C54 -1.5(5)
C52 C53 C54 C49 -0.1(5)
C52 C53 C54 C58 174.1(3)
C50 C49 C54 C53 2.6(5)
O5 C49 C54 C53 178.8(3)
C50 C49 C54 C58 -171.5(3)
O5 C49 C54 C58 4.6(4)
C51 C50 C55 C57 -68.8(4)
C49 C50 C55 C57 111.7(3)
C51 C50 C55 C56 55.1(4)
C49 C50 C55 C56 -124.5(3)
C53 C54 C58 C60 -93.7(3)
C49 C54 C58 C60 80.2(4)
C53 C54 C58 C59 30.4(4)
C49 C54 C58 C59 -155.7(3)
O6 C61 C62 C63 -175.1(3)
C66 C61 C62 C63 4.6(4)
O6 C61 C62 C67 8.3(4)
C66 C61 C62 C67 -172.0(3)
C61 C62 C63 C64 -1.7(4)
C67 C62 C63 C64 174.8(3)
C62 C63 C64 C65 -1.8(5)
C63 C64 C65 C66 2.8(5)
C64 C65 C66 C61 0.0(5)
C64 C65 C66 C70 -177.5(3)
O6 C61 C66 C65 176.0(3)
C62 C61 C66 C65 -3.8(4)
O6 C61 C66 C70 -6.4(4)
C62 C61 C66 C70 173.8(3)
C63 C62 C67 C69 33.3(4)
C61 C62 C67 C69 -150.3(3)
C63 C62 C67 C68 -90.1(3)
C61 C62 C67 C68 86.3(3)
C65 C66 C70 C72 105.8(4)
C61 C66 C70 C72 -71.7(4)
C65 C66 C70 C71 -18.6(5)
C61 C66 C70 C71 164.0(3)
O7 C73 C74 C75 178.5(3)
C78 C73 C74 C75 -4.0(4)
O7 C73 C74 C79 -5.4(4)
C78 C73 C74 C79 172.2(3)
C73 C74 C75 C76 0.1(4)
C79 C74 C75 C76 -176.0(3)
C74 C75 C76 C77 2.2(5)
C75 C76 C77 C78 -0.6(5)
C76 C77 C78 C73 -3.0(4)
C76 C77 C78 C82 170.9(3)
O7 C73 C78 C77 -177.0(3)
C74 C73 C78 C77 5.4(4)
O7 C73 C78 C82 8.9(4)
C74 C73 C78 C82 -168.7(3)
C75 C74 C79 C80 100.3(4)
C73 C74 C79 C80 -75.7(4)
C75 C74 C79 C81 -24.3(4)
C73 C74 C79 C81 159.7(3)
C77 C78 C82 C84 21.4(4)
C73 C78 C82 C84 -164.9(3)
C77 C78 C82 C83 -100.8(3)
C73 C78 C82 C83 73.0(3)
C90 C85 C86 C87 3.1(5)
O8 C85 C86 C87 179.1(3)
C90 C85 C86 C91 -171.1(3)
O8 C85 C86 C91 4.9(5)
C85 C86 C87 C88 0.4(6)
C91 C86 C87 C88 174.6(4)
C86 C87 C88 C89 -3.4(7)
C87 C88 C89 C90 2.9(6)
O8 C85 C90 C89 -179.5(3)
C86 C85 C90 C89 -3.5(5)
O8 C85 C90 C94 -3.7(5)
C86 C85 C90 C94 172.3(3)
C88 C89 C90 C85 0.4(6)
C88 C89 C90 C94 -175.5(4)
C87 C86 C91 C93 37.5(5)
C85 C86 C91 C93 -148.7(4)
C87 C86 C91 C92 -86.2(4)
C85 C86 C91 C92 87.7(4)
C85 C90 C94 C96 120.2(4)
C89 C90 C94 C96 -64.1(4)
C85 C90 C94 C95 -116.0(4)
C89 C90 C94 C95 59.8(5)
O9 C97 C98 C99 176.6(3)
C102 C97 C98 C99 -0.2(5)
O9 C97 C98 C103 -1.8(5)
C102 C97 C98 C103 -178.6(3)
C97 C98 C99 C100 1.1(6)
C103 C98 C99 C100 179.6(4)
C98 C99 C100 C101 -0.8(6)
C99 C100 C101 C102 -0.5(6)
O9 C97 C102 C101 -177.8(3)
C98 C97 C102 C101 -1.0(5)
O9 C97 C102 C106 1.2(5)
C98 C97 C102 C106 177.9(3)
C100 C101 C102 C97 1.4(5)
C100 C101 C102 C106 -177.6(4)
C99 C98 C103 C104 34.0(5)
C97 C98 C103 C104 -147.6(4)
C99 C98 C103 C105 -90.6(4)
C97 C98 C103 C105 87.8(4)
C97 C102 C106 C108 -124.2(3)
C101 C102 C106 C108 54.7(4)
C97 C102 C106 C107 113.5(4)
C101 C102 C106 C107 -67.5(4)
C2 C1 O1 Si1 78.2(3)
C6 C1 O1 Si1 -103.8(3)
C18 C13 O2 Si1 -82.1(5)
C14 C13 O2 Si1 101.7(4)
C30 C25 O3 Si1 70.2(4)
C26 C25 O3 Si1 -113.7(3)
C38 C37 O4 Si2 -74.7(3)
C42 C37 O4 Si2 109.7(3)
C54 C49 O5 Si2 83.7(4)
C50 C49 O5 Si2 -100.0(3)
C66 C61 O6 Si2 -92.1(3)
C62 C61 O6 Si2 87.7(3)
C74 C73 O7 Si3 -83.4(3)
C78 C73 O7 Si3 98.9(3)
C90 C85 O8 Si3 -103.2(4)
C86 C85 O8 Si3 80.5(4)
C102 C97 O9 Si3 -70.6(4)
C98 C97 O9 Si3 112.5(3)
C25 O3 Si1 O2 -1.1(3)
C25 O3 Si1 O1 113.0(3)
C25 O3 Si1 S1 -128.3(3)
C13 O2 Si1 O3 -52.4(4)
C13 O2 Si1 O1 -167.5(4)
C13 O2 Si1 S1 74.5(4)
C1 O1 Si1 O3 132.8(2)
C1 O1 Si1 O2 -107.5(2)
C1 O1 Si1 S1 12.5(3)
C49 O5 Si2 O4 -149.9(3)
C49 O5 Si2 O6 -32.5(3)
C49 O5 Si2 S2 91.5(3)
C37 O4 Si2 O5 13.2(3)
C37 O4 Si2 O6 -103.4(2)
C37 O4 Si2 S2 133.2(2)
C61 O6 Si2 O5 130.0(2)
C61 O6 Si2 O4 -117.1(2)
C61 O6 Si2 S2 5.5(2)
C85 O8 Si3 O9 -142.5(3)
C85 O8 Si3 O7 -26.2(3)
C85 O8 Si3 S3 98.8(3)
C97 O9 Si3 O8 6.7(3)
C97 O9 Si3 O7 -109.1(2)
C97 O9 Si3 S3 126.9(2)
C73 O7 Si3 O8 131.8(2)
C73 O7 Si3 O9 -115.6(2)
C73 O7 Si3 S3 7.0(3)

loop_
_platon_squeeze_void_nr
_platon_squeeze_void_average_x
_platon_squeeze_void_average_y
_platon_squeeze_void_average_z
_platon_squeeze_void_volume
_platon_squeeze_void_count_electrons
_platon_squeeze_void_content
1 -0.073 0.069 0.211 281 53 ' '
2 0.073 0.931 0.789 282 53 ' '
3 0.201 0.150 0.630 9 0 ' '
4 0.425 0.827 0.514 9 0 ' '
5 0.575 0.173 0.486 9 0 ' '
6 0.799 0.850 0.370 9 0 ' '
